data_7251196
loop_
_publ_author_name
'de Meester, Jos\'ephine'
'Shemchuk, Oleksii'
'Collard, Laurent'
'Wouters, Johan'
'Robeyns, Koen'
'Leyssens, Tom'

_publ_section_title
;
 Solvent selection as a major determinant of chiral resolution outcomes:
 The BINOL-DACH case study
;
_journal_name_full CrystEngComm
_journal_paper_doi 10.1039/D5CE00706B
_journal_year 2025
_chemical_formula_moiety 'C20 H14 O2, C6 H14 N2'
_chemical_formula_sum 'C26 H28 N2 O2'
_chemical_formula_weight 400.50
_chemical_name_common 'BINOL +  DACH'
_chemical_name_systematic '1,1'-bi-2-naphtol + trans-cyclohexane-1,2-diamine'
_space_group_crystal_system monoclinic
_space_group_IT_number 14
_space_group_name_Hall '-P 2ybc'
_space_group_name_H-M_alt 'P 1 21/c 1'
_atom_sites_solution_hydrogens mixed
_atom_sites_solution_primary 'dual space'
_audit_creation_method SHELXL-2018/3
_audit_update_record
;
2025-07-06 deposited with the CCDC.	2025-10-29 downloaded from the CCDC.
;
_cell_angle_alpha 90
_cell_angle_beta 101.667(6)
_cell_angle_gamma 90
_cell_formula_units_Z 4
_cell_length_a 8.1707(5)
_cell_length_b 29.731(2)
_cell_length_c 9.0449(6)
_cell_measurement_reflns_used 2997
_cell_measurement_temperature 297(2)
_cell_measurement_theta_max 23.8780
_cell_measurement_theta_min 2.6560
_cell_volume 2151.8(2)
_computing_cell_refinement
;
CrysAlisPro, Agilent Technologies,
Version 1.171.37.35 (release 13-08-2014 CrysAlis171 .NET)
(compiled Aug 13 2014,18:06:01)
;
_computing_data_collection MAR
_computing_data_reduction
;
CrysAlisPro, Agilent Technologies,
Version 1.171.37.35 (release 13-08-2014 CrysAlis171 .NET)
(compiled Aug 13 2014,18:06:01)
;
_computing_molecular_graphics 'MERCURY (Macrae et al., 2008)'
_computing_publication_material
;
'MERCURY (Macrae et al., 2008), Platon (Spek, 2009)'
;
_computing_structure_refinement 'SHELXL-2018/3 (Sheldrick, 2018)'
_computing_structure_solution 'SHELXT (Sheldrick, 2015)'
_diffrn_ambient_temperature 297(2)
_diffrn_measured_fraction_theta_full 0.994
_diffrn_measured_fraction_theta_max 0.993
_diffrn_measurement_device_type 'MAR345 image plate'
_diffrn_measurement_method
;
'130 images, \D\F 2.0\% '
;
_diffrn_radiation_type MoK\a
_diffrn_radiation_wavelength 0.71073
_diffrn_reflns_av_R_equivalents 0.0691
_diffrn_reflns_av_unetI/netI 0.0551
_diffrn_reflns_Laue_measured_fraction_full 0.994
_diffrn_reflns_Laue_measured_fraction_max 0.993
_diffrn_reflns_limit_h_max 9
_diffrn_reflns_limit_h_min -9
_diffrn_reflns_limit_k_max 35
_diffrn_reflns_limit_k_min -35
_diffrn_reflns_limit_l_max 10
_diffrn_reflns_limit_l_min -10
_diffrn_reflns_number 18727
_diffrn_reflns_point_group_measured_fraction_full 0.994
_diffrn_reflns_point_group_measured_fraction_max 0.993
_diffrn_reflns_theta_full 25.242
_diffrn_reflns_theta_max 25.255
_diffrn_reflns_theta_min 2.677
_diffrn_source 'Incoatec microfocus source'
_exptl_absorpt_coefficient_mu 0.078
_exptl_absorpt_correction_T_max 1.00000
_exptl_absorpt_correction_T_min 0.03073
_exptl_absorpt_correction_type multi-scan
_exptl_absorpt_process_details
;
CrysAlisPro, Agilent Technologies,
Version 1.171.37.35 (release 13-08-2014 CrysAlis171 .NET)
(compiled Aug 13 2014,18:06:01)
Empirical absorption correction using spherical harmonics,
 implemented in SCALE3 ABSPACK scaling algorithm.
;
_exptl_crystal_colour colourless
_exptl_crystal_density_diffrn 1.236
_exptl_crystal_description block
_exptl_crystal_F_000 856
_exptl_crystal_recrystallization_method 'Re-crystallisation from solvent: acetonitrile'
_exptl_crystal_size_max 0.15
_exptl_crystal_size_mid 0.10
_exptl_crystal_size_min 0.05
_refine_diff_density_max 0.167
_refine_diff_density_min -0.206
_refine_diff_density_rms 0.039
_refine_ls_extinction_method none
_refine_ls_goodness_of_fit_ref 1.124
_refine_ls_hydrogen_treatment mixed
_refine_ls_matrix_type full
_refine_ls_number_parameters 287
_refine_ls_number_reflns 3860
_refine_ls_number_restraints 0
_refine_ls_restrained_S_all 1.124
_refine_ls_R_factor_all 0.1398
_refine_ls_R_factor_gt 0.0831
_refine_ls_shift/su_max 0.000
_refine_ls_shift/su_mean 0.000
_refine_ls_structure_factor_coef Fsqd
_refine_ls_weighting_details 'w=1/[\s^2^(Fo^2^)+(0.0460P)^2^+1.4404P] where P=(Fo^2^+2Fc^2^)/3'
_refine_ls_weighting_scheme calc
_refine_ls_wR_factor_gt 0.1398
_refine_ls_wR_factor_ref 0.1616
_reflns_Friedel_coverage 0.000
_reflns_number_gt 2505
_reflns_number_total 3860
_reflns_threshold_expression 'I > 2\s(I)'
_cod_data_source_file d5ce00706b2.cif
_cod_data_source_block alex_B_DAC_ACN
_cod_original_cell_volume 2151.8(3)
_cod_original_sg_symbol_H-M 'P 21/c'
_cod_database_code 7251196
_shelx_shelxl_version_number 2018/3
_shelx_space_group_comment
;
The symmetry employed for this shelxl refinement is uniquely defined
by the following loop, which should always be used as a source of
symmetry information in preference to the above space-group names.
They are only intended as comments.
;

loop_
_space_group_symop_operation_xyz
'x, y, z'
'-x, y+1/2, -z+1/2'
'-x, -y, -z'
'x, -y-1/2, z-1/2'

loop_
_atom_site_label
_atom_site_type_symbol
_atom_site_fract_x
_atom_site_fract_y
_atom_site_fract_z
_atom_site_U_iso_or_equiv
_atom_site_adp_type
_atom_site_occupancy
_atom_site_site_symmetry_order
_atom_site_calc_flag
_atom_site_refinement_flags_posn
_atom_site_refinement_flags_adp
_atom_site_refinement_flags_occupancy
_atom_site_disorder_assembly
_atom_site_disorder_group
O1 O 0.3225(3) 0.33359(8) 0.4614(2) 0.0580(7) Uani 1 1 d . . . . .
H1 H 0.289(3) 0.3543(13) 0.518(3) 0.087 Uiso 1 1 calc R U . . .
C3 C 0.5324(4) 0.27986(11) 0.4666(4) 0.0553(9) Uani 1 1 d . . . . .
H3 H 0.462853 0.265853 0.385642 0.066 Uiso 1 1 calc R U . . .
C2 C 0.4785(4) 0.31955(11) 0.5279(3) 0.0440(8) Uani 1 1 d . . . . .
C4 C 0.6844(4) 0.26192(11) 0.5244(4) 0.0563(9) Uani 1 1 d . . . . .
H4 H 0.717143 0.235696 0.482369 0.068 Uiso 1 1 calc R U . . .
C5 C 0.7937(4) 0.28214(11) 0.6466(4) 0.0502(8) Uani 1 1 d . . . . .
C6 C 0.9509(5) 0.26367(14) 0.7120(5) 0.0719(11) Uani 1 1 d . . . . .
H6 H 0.984137 0.236721 0.675023 0.086 Uiso 1 1 calc R U . . .
C7 C 1.0536(5) 0.28445(16) 0.8273(5) 0.0840(13) Uani 1 1 d . . . . .
H7 H 1.156086 0.271563 0.869629 0.101 Uiso 1 1 calc R U . . .
C8 C 1.0069(4) 0.32522(14) 0.8834(4) 0.0723(12) Uani 1 1 d . . . . .
H8 H 1.079363 0.339687 0.961523 0.087 Uiso 1 1 calc R U . . .
C9 C 0.8559(4) 0.34381(12) 0.8242(4) 0.0511(9) Uani 1 1 d . . . . .
H9 H 0.826413 0.370971 0.862600 0.061 Uiso 1 1 calc R U . . .
C10 C 0.7430(4) 0.32280(10) 0.7057(3) 0.0418(8) Uani 1 1 d . . . . .
C11 C 0.5820(4) 0.34167(10) 0.6441(3) 0.0378(7) Uani 1 1 d . . . . .
C12 C 0.5314(3) 0.38433(10) 0.7080(3) 0.0364(7) Uani 1 1 d . . . . .
C13 C 0.4742(3) 0.38383(10) 0.8476(3) 0.0363(7) Uani 1 1 d . . . . .
C14 C 0.4686(4) 0.34374(11) 0.9306(3) 0.0437(8) Uani 1 1 d . . . . .
H14 H 0.496721 0.316594 0.891126 0.052 Uiso 1 1 calc R U . . .
C15 C 0.4228(4) 0.34413(12) 1.0676(4) 0.0500(9) Uani 1 1 d . . . . .
H15 H 0.422814 0.317420 1.121133 0.060 Uiso 1 1 calc R U . . .
C16 C 0.3759(4) 0.38416(13) 1.1282(4) 0.0529(9) Uani 1 1 d . . . . .
H16 H 0.345324 0.384125 1.221847 0.063 Uiso 1 1 calc R U . . .
C17 C 0.3751(4) 0.42321(12) 1.0498(3) 0.0484(8) Uani 1 1 d . . . . .
H17 H 0.340181 0.449641 1.088904 0.058 Uiso 1 1 calc R U . . .
C18 C 0.4268(3) 0.42428(11) 0.9092(3) 0.0394(7) Uani 1 1 d . . . . .
C19 C 0.4352(4) 0.46478(10) 0.8290(3) 0.0443(8) Uani 1 1 d . . . . .
H19 H 0.401050 0.491546 0.866597 0.053 Uiso 1 1 calc R U . . .
C20 C 0.4925(4) 0.46526(10) 0.6979(4) 0.0451(8) Uani 1 1 d . . . . .
H20 H 0.498798 0.492302 0.647692 0.054 Uiso 1 1 calc R U . . .
C21 C 0.5427(4) 0.42473(11) 0.6374(3) 0.0408(7) Uani 1 1 d . . . . .
O22 O 0.5996(3) 0.42933(8) 0.5062(2) 0.0543(6) Uani 1 1 d . . . . .
H22 H 0.649(4) 0.4022(12) 0.484(2) 0.081 Uiso 1 1 calc R U . . .
N31 N 0.1190(4) 0.39632(12) 0.5655(3) 0.0562(8) Uani 1 1 d . . . . .
H31A H 0.051(4) 0.3803(12) 0.613(4) 0.067 Uiso 1 1 d . U . . .
H31B H 0.183(4) 0.4125(12) 0.631(4) 0.067 Uiso 1 1 d . U . . .
C32 C 0.0175(4) 0.42414(11) 0.4458(3) 0.0432(8) Uani 1 1 d . . . . .
H32 H -0.062510 0.441491 0.490081 0.052 Uiso 1 1 calc R U . . .
C33 C 0.1305(4) 0.45686(12) 0.3845(4) 0.0526(9) Uani 1 1 d . . . . .
H33A H 0.183468 0.476779 0.465076 0.063 Uiso 1 1 calc R U . . .
H33B H 0.217804 0.440162 0.350275 0.063 Uiso 1 1 calc R U . . .
C34 C 0.0353(4) 0.48469(12) 0.2551(4) 0.0597(10) Uani 1 1 d . . . . .
H34A H 0.113245 0.503266 0.214395 0.072 Uiso 1 1 calc R U . . .
H34B H -0.041704 0.504467 0.292336 0.072 Uiso 1 1 calc R U . . .
C35 C -0.0613(4) 0.45525(13) 0.1307(4) 0.0595(10) Uani 1 1 d . . . . .
H35A H 0.016231 0.438304 0.084144 0.071 Uiso 1 1 calc R U . . .
H35B H -0.128382 0.473994 0.053823 0.071 Uiso 1 1 calc R U . . .
C36 C -0.1742(4) 0.42296(12) 0.1938(3) 0.0521(9) Uani 1 1 d . . . . .
H36A H -0.259491 0.440029 0.229838 0.063 Uiso 1 1 calc R U . . .
H36B H -0.229855 0.403326 0.113575 0.063 Uiso 1 1 calc R U . . .
C37 C -0.0792(4) 0.39455(11) 0.3219(3) 0.0435(8) Uani 1 1 d . . . . .
H37 H -0.001458 0.374741 0.283460 0.052 Uiso 1 1 calc R U . . .
N38 N -0.2003(4) 0.36716(11) 0.3826(4) 0.0573(8) Uani 1 1 d . . . . .
H38A H -0.275(4) 0.3538(12) 0.302(4) 0.069 Uiso 1 1 d . U . . .
H38B H -0.148(4) 0.3440(12) 0.442(4) 0.069 Uiso 1 1 d . U . . .

loop_
_atom_site_aniso_label
_atom_site_aniso_U_11
_atom_site_aniso_U_22
_atom_site_aniso_U_33
_atom_site_aniso_U_23
_atom_site_aniso_U_13
_atom_site_aniso_U_12
O1 0.0518(14) 0.0665(17) 0.0489(15) -0.0105(12) -0.0059(11) 0.0029(12)
C3 0.065(2) 0.047(2) 0.052(2) -0.0135(17) 0.0071(18) -0.0083(19)
C2 0.0470(19) 0.0459(19) 0.0381(18) -0.0001(15) 0.0059(15) -0.0043(16)
C4 0.060(2) 0.044(2) 0.067(2) -0.0099(18) 0.0180(19) 0.0011(18)
C5 0.051(2) 0.047(2) 0.054(2) -0.0036(17) 0.0133(17) 0.0003(17)
C6 0.058(2) 0.069(3) 0.089(3) -0.007(2) 0.014(2) 0.018(2)
C7 0.048(2) 0.096(3) 0.100(3) -0.011(3) -0.004(2) 0.021(2)
C8 0.048(2) 0.088(3) 0.073(3) -0.012(2) -0.0053(19) 0.008(2)
C9 0.0426(18) 0.060(2) 0.049(2) -0.0072(17) 0.0045(15) 0.0006(17)
C10 0.0445(18) 0.0449(19) 0.0374(18) 0.0032(15) 0.0115(14) -0.0014(15)
C11 0.0463(17) 0.0368(17) 0.0311(16) 0.0025(14) 0.0097(14) -0.0016(15)
C12 0.0347(15) 0.0416(18) 0.0312(17) -0.0021(14) 0.0024(13) -0.0022(14)
C13 0.0328(15) 0.0425(18) 0.0320(17) -0.0020(14) 0.0025(13) -0.0007(14)
C14 0.0440(18) 0.048(2) 0.0391(19) 0.0015(15) 0.0080(14) -0.0001(16)
C15 0.0499(19) 0.061(2) 0.0395(19) 0.0110(17) 0.0105(15) -0.0025(17)
C16 0.052(2) 0.074(3) 0.0351(19) -0.0040(18) 0.0157(16) -0.0041(19)
C17 0.0457(18) 0.060(2) 0.0405(19) -0.0114(17) 0.0105(15) -0.0006(17)
C18 0.0325(16) 0.049(2) 0.0338(17) -0.0038(15) 0.0007(13) 0.0013(14)
C19 0.0445(18) 0.0415(19) 0.044(2) -0.0065(15) 0.0015(15) 0.0047(15)
C20 0.0514(19) 0.0370(18) 0.044(2) 0.0015(15) 0.0035(16) -0.0008(15)
C21 0.0396(17) 0.0470(19) 0.0344(17) -0.0002(15) 0.0039(14) -0.0025(15)
O22 0.0725(16) 0.0517(14) 0.0447(13) 0.0075(11) 0.0263(12) 0.0018(12)
N31 0.0481(17) 0.076(2) 0.0403(18) 0.0072(15) -0.0003(13) 0.0028(16)
C32 0.0375(16) 0.059(2) 0.0326(17) -0.0001(15) 0.0058(13) 0.0076(16)
C33 0.0456(19) 0.064(2) 0.048(2) -0.0056(17) 0.0085(16) -0.0043(17)
C34 0.059(2) 0.063(2) 0.057(2) 0.0105(19) 0.0136(18) -0.0041(19)
C35 0.059(2) 0.078(3) 0.043(2) 0.0129(18) 0.0121(17) 0.002(2)
C36 0.0444(18) 0.073(2) 0.0371(18) 0.0010(17) 0.0033(15) -0.0034(17)
C37 0.0422(17) 0.054(2) 0.0358(18) -0.0044(15) 0.0126(14) -0.0010(16)
N38 0.0581(19) 0.065(2) 0.0492(19) 0.0037(15) 0.0112(15) -0.0094(16)

loop_
_atom_type_symbol
_atom_type_description
_atom_type_scat_dispersion_real
_atom_type_scat_dispersion_imag
_atom_type_scat_source
C C 0.0033 0.0016 'International Tables Vol C Tables 4.2.6.8 and 6.1.1.4'
H H 0.0000 0.0000 'International Tables Vol C Tables 4.2.6.8 and 6.1.1.4'
N N 0.0061 0.0033 'International Tables Vol C Tables 4.2.6.8 and 6.1.1.4'
O O 0.0106 0.0060 'International Tables Vol C Tables 4.2.6.8 and 6.1.1.4'

loop_
_geom_angle_atom_site_label_1
_geom_angle_atom_site_label_2
_geom_angle_atom_site_label_3
_geom_angle
_geom_angle_site_symmetry_1
_geom_angle_site_symmetry_3
_geom_angle_publ_flag
C2 O1 H1 109.5 . . ?
C4 C3 C2 120.8(3) . . ?
C4 C3 H3 119.6 . . ?
C2 C3 H3 119.6 . . ?
O1 C2 C11 124.6(3) . . ?
O1 C2 C3 115.0(3) . . ?
C11 C2 C3 120.5(3) . . ?
C3 C4 C5 121.4(3) . . ?
C3 C4 H4 119.3 . . ?
C5 C4 H4 119.3 . . ?
C4 C5 C6 122.8(3) . . ?
C4 C5 C10 118.2(3) . . ?
C6 C5 C10 118.9(3) . . ?
C7 C6 C5 121.1(4) . . ?
C7 C6 H6 119.4 . . ?
C5 C6 H6 119.4 . . ?
C6 C7 C8 120.4(4) . . ?
C6 C7 H7 119.8 . . ?
C8 C7 H7 119.8 . . ?
C9 C8 C7 120.2(4) . . ?
C9 C8 H8 119.9 . . ?
C7 C8 H8 119.9 . . ?
C8 C9 C10 121.5(3) . . ?
C8 C9 H9 119.3 . . ?
C10 C9 H9 119.3 . . ?
C9 C10 C5 117.9(3) . . ?
C9 C10 C11 122.0(3) . . ?
C5 C10 C11 120.1(3) . . ?
C2 C11 C10 118.9(3) . . ?
C2 C11 C12 121.9(3) . . ?
C10 C11 C12 119.2(3) . . ?
C21 C12 C13 119.0(3) . . ?
C21 C12 C11 121.0(3) . . ?
C13 C12 C11 120.0(3) . . ?
C18 C13 C14 117.8(3) . . ?
C18 C13 C12 120.2(3) . . ?
C14 C13 C12 121.9(3) . . ?
C15 C14 C13 121.3(3) . . ?
C15 C14 H14 119.4 . . ?
C13 C14 H14 119.4 . . ?
C14 C15 C16 120.7(3) . . ?
C14 C15 H15 119.6 . . ?
C16 C15 H15 119.6 . . ?
C17 C16 C15 119.7(3) . . ?
C17 C16 H16 120.1 . . ?
C15 C16 H16 120.1 . . ?
C16 C17 C18 121.0(3) . . ?
C16 C17 H17 119.5 . . ?
C18 C17 H17 119.5 . . ?
C13 C18 C19 118.5(3) . . ?
C13 C18 C17 119.3(3) . . ?
C19 C18 C17 122.2(3) . . ?
C20 C19 C18 121.1(3) . . ?
C20 C19 H19 119.4 . . ?
C18 C19 H19 119.4 . . ?
C19 C20 C21 120.3(3) . . ?
C19 C20 H20 119.8 . . ?
C21 C20 H20 119.8 . . ?
O22 C21 C12 124.0(3) . . ?
O22 C21 C20 115.2(3) . . ?
C12 C21 C20 120.8(3) . . ?
C21 O22 H22 109.5 . . ?
C32 N31 H31A 110(2) . . ?
C32 N31 H31B 112(2) . . ?
H31A N31 H31B 108(3) . . ?
N31 C32 C37 110.4(3) . . ?
N31 C32 C33 109.5(3) . . ?
C37 C32 C33 111.5(2) . . ?
N31 C32 H32 108.5 . . ?
C37 C32 H32 108.5 . . ?
C33 C32 H32 108.5 . . ?
C34 C33 C32 112.1(3) . . ?
C34 C33 H33A 109.2 . . ?
C32 C33 H33A 109.2 . . ?
C34 C33 H33B 109.2 . . ?
C32 C33 H33B 109.2 . . ?
H33A C33 H33B 107.9 . . ?
C33 C34 C35 111.6(3) . . ?
C33 C34 H34A 109.3 . . ?
C35 C34 H34A 109.3 . . ?
C33 C34 H34B 109.3 . . ?
C35 C34 H34B 109.3 . . ?
H34A C34 H34B 108.0 . . ?
C34 C35 C36 110.5(3) . . ?
C34 C35 H35A 109.5 . . ?
C36 C35 H35A 109.5 . . ?
C34 C35 H35B 109.5 . . ?
C36 C35 H35B 109.5 . . ?
H35A C35 H35B 108.1 . . ?
C37 C36 C35 112.5(3) . . ?
C37 C36 H36A 109.1 . . ?
C35 C36 H36A 109.1 . . ?
C37 C36 H36B 109.1 . . ?
C35 C36 H36B 109.1 . . ?
H36A C36 H36B 107.8 . . ?
N38 C37 C36 108.3(3) . . ?
N38 C37 C32 109.6(2) . . ?
C36 C37 C32 110.6(3) . . ?
N38 C37 H37 109.4 . . ?
C36 C37 H37 109.4 . . ?
C32 C37 H37 109.4 . . ?
C37 N38 H38A 109(2) . . ?
C37 N38 H38B 111(2) . . ?
H38A N38 H38B 107(3) . . ?

loop_
_geom_bond_atom_site_label_1
_geom_bond_atom_site_label_2
_geom_bond_distance
_geom_bond_site_symmetry_2
_geom_bond_publ_flag
O1 C2 1.361(4) . ?
O1 H1 0.88(4) . ?
C3 C4 1.355(5) . ?
C3 C2 1.411(4) . ?
C3 H3 0.9300 . ?
C2 C11 1.376(4) . ?
C4 C5 1.408(4) . ?
C4 H4 0.9300 . ?
C5 C6 1.412(5) . ?
C5 C10 1.417(4) . ?
C6 C7 1.349(5) . ?
C6 H6 0.9300 . ?
C7 C8 1.397(5) . ?
C7 H7 0.9300 . ?
C8 C9 1.359(5) . ?
C8 H8 0.9300 . ?
C9 C10 1.411(4) . ?
C9 H9 0.9300 . ?
C10 C11 1.435(4) . ?
C11 C12 1.487(4) . ?
C12 C21 1.372(4) . ?
C12 C13 1.432(4) . ?
C13 C18 1.412(4) . ?
C13 C14 1.414(4) . ?
C14 C15 1.365(4) . ?
C14 H14 0.9300 . ?
C15 C16 1.396(5) . ?
C15 H15 0.9300 . ?
C16 C17 1.360(5) . ?
C16 H16 0.9300 . ?
C17 C18 1.419(4) . ?
C17 H17 0.9300 . ?
C18 C19 1.415(4) . ?
C19 C20 1.360(4) . ?
C19 H19 0.9300 . ?
C20 C21 1.418(4) . ?
C20 H20 0.9300 . ?
C21 O22 1.366(3) . ?
O22 H22 0.94(4) . ?
N31 C32 1.477(4) . ?
N31 H31A 0.90(4) . ?
N31 H31B 0.86(4) . ?
C32 C37 1.515(4) . ?
C32 C33 1.520(4) . ?
C32 H32 0.9800 . ?
C33 C34 1.514(4) . ?
C33 H33A 0.9700 . ?
C33 H33B 0.9700 . ?
C34 C35 1.515(5) . ?
C34 H34A 0.9700 . ?
C34 H34B 0.9700 . ?
C35 C36 1.520(4) . ?
C35 H35A 0.9700 . ?
C35 H35B 0.9700 . ?
C36 C37 1.514(4) . ?
C36 H36A 0.9700 . ?
C36 H36B 0.9700 . ?
C37 N38 1.471(4) . ?
C37 H37 0.9800 . ?
N38 H38A 0.94(4) . ?
N38 H38B 0.92(4) . ?

loop_
_geom_torsion_atom_site_label_1
_geom_torsion_atom_site_label_2
_geom_torsion_atom_site_label_3
_geom_torsion_atom_site_label_4
_geom_torsion
_geom_torsion_site_symmetry_1
_geom_torsion_site_symmetry_2
_geom_torsion_site_symmetry_3
_geom_torsion_site_symmetry_4
_geom_torsion_publ_flag
C4 C3 C2 O1 -178.9(3) . . . . ?
C4 C3 C2 C11 2.3(5) . . . . ?
C2 C3 C4 C5 -0.2(5) . . . . ?
C3 C4 C5 C6 178.3(4) . . . . ?
C3 C4 C5 C10 -1.9(5) . . . . ?
C4 C5 C6 C7 178.8(4) . . . . ?
C10 C5 C6 C7 -1.1(6) . . . . ?
C5 C6 C7 C8 -0.8(7) . . . . ?
C6 C7 C8 C9 1.3(7) . . . . ?
C7 C8 C9 C10 0.0(6) . . . . ?
C8 C9 C10 C5 -1.9(5) . . . . ?
C8 C9 C10 C11 178.9(3) . . . . ?
C4 C5 C10 C9 -177.5(3) . . . . ?
C6 C5 C10 C9 2.4(5) . . . . ?
C4 C5 C10 C11 1.8(5) . . . . ?
C6 C5 C10 C11 -178.3(3) . . . . ?
O1 C2 C11 C10 179.0(3) . . . . ?
C3 C2 C11 C10 -2.3(4) . . . . ?
O1 C2 C11 C12 -0.6(5) . . . . ?
C3 C2 C11 C12 178.0(3) . . . . ?
C9 C10 C11 C2 179.5(3) . . . . ?
C5 C10 C11 C2 0.3(4) . . . . ?
C9 C10 C11 C12 -0.8(4) . . . . ?
C5 C10 C11 C12 179.9(3) . . . . ?
C2 C11 C12 C21 -80.4(4) . . . . ?
C10 C11 C12 C21 99.9(3) . . . . ?
C2 C11 C12 C13 101.4(3) . . . . ?
C10 C11 C12 C13 -78.3(4) . . . . ?
C21 C12 C13 C18 1.5(4) . . . . ?
C11 C12 C13 C18 179.7(2) . . . . ?
C21 C12 C13 C14 -176.3(3) . . . . ?
C11 C12 C13 C14 1.9(4) . . . . ?
C18 C13 C14 C15 -1.5(4) . . . . ?
C12 C13 C14 C15 176.3(3) . . . . ?
C13 C14 C15 C16 1.6(5) . . . . ?
C14 C15 C16 C17 0.3(5) . . . . ?
C15 C16 C17 C18 -2.2(5) . . . . ?
C14 C13 C18 C19 178.6(3) . . . . ?
C12 C13 C18 C19 0.8(4) . . . . ?
C14 C13 C18 C17 -0.3(4) . . . . ?
C12 C13 C18 C17 -178.2(3) . . . . ?
C16 C17 C18 C13 2.2(4) . . . . ?
C16 C17 C18 C19 -176.7(3) . . . . ?
C13 C18 C19 C20 -2.0(4) . . . . ?
C17 C18 C19 C20 176.9(3) . . . . ?
C18 C19 C20 C21 1.0(5) . . . . ?
C13 C12 C21 O22 178.2(3) . . . . ?
C11 C12 C21 O22 0.0(4) . . . . ?
C13 C12 C21 C20 -2.5(4) . . . . ?
C11 C12 C21 C20 179.3(3) . . . . ?
C19 C20 C21 O22 -179.4(3) . . . . ?
C19 C20 C21 C12 1.3(4) . . . . ?
N31 C32 C33 C34 176.8(3) . . . . ?
C37 C32 C33 C34 54.4(4) . . . . ?
C32 C33 C34 C35 -54.4(4) . . . . ?
C33 C34 C35 C36 54.3(4) . . . . ?
C34 C35 C36 C37 -55.5(4) . . . . ?
C35 C36 C37 N38 175.7(3) . . . . ?
C35 C36 C37 C32 55.5(4) . . . . ?
N31 C32 C37 N38 64.5(3) . . . . ?
C33 C32 C37 N38 -173.6(3) . . . . ?
N31 C32 C37 C36 -176.2(3) . . . . ?
C33 C32 C37 C36 -54.2(3) . . . . ?
